data_7024049
loop_
_publ_author_name
'Paul, Avijit Kumar'
'Madras, Giridhar'
'Natarajan, Srinivasan'

_publ_section_title
;
 Synthesis, structure, transformation studies and catalytic properties of
 open-framework cadmium thiosulfate compounds.
;
_journal_issue 9
_journal_name_full 'Dalton transactions (Cambridge, England : 2003)'
_journal_page_first 2263
_journal_page_last 2279
_journal_paper_doi 10.1039/b908995k
_journal_volume 39
_journal_year 2010
_chemical_formula_sum 'C10 H28 Cd N2 Na2 O16 S4'
_chemical_formula_weight 718.85
_chemical_name_common '1D-Cadmium thiosulfate'
_chemical_name_systematic
;
?
;
_space_group_IT_number 4
_symmetry_cell_setting monoclinic
_symmetry_space_group_name_Hall 'P 2yb'
_symmetry_space_group_name_H-M 'P 1 21 1'
_atom_sites_solution_hydrogens geom
_atom_sites_solution_primary direct
_atom_sites_solution_secondary difmap
_cell_angle_alpha 90.00
_cell_angle_beta 104.0350(10)
_cell_angle_gamma 90.00
_cell_formula_units_Z 2
_cell_length_a 6.9673(2)
_cell_length_b 14.1333(4)
_cell_length_c 14.3657(4)
_cell_measurement_reflns_used 7626
_cell_measurement_temperature 293(2)
_cell_measurement_theta_max 30.67
_cell_measurement_theta_min 2.05
_cell_volume 1372.37(7)
_computing_cell_refinement 'SAINT (Bruker, 2000)'
_computing_data_collection 'SMART (Bruker, 2000)'
_computing_data_reduction SAINT
_computing_molecular_graphics 'Ortep-3 for windows (Farrugia, 1999) and CAMERON (Watkin et al., 1993)'
_computing_publication_material 'PLATON (Spek, 2003)'
_computing_structure_refinement 'SHELXL-97 (Sheldrick, 1997)'
_computing_structure_solution 'SIR92 (Altomare et al., 1993)'
_diffrn_ambient_temperature 293(2)
_diffrn_measured_fraction_theta_full 0.956
_diffrn_measured_fraction_theta_max 0.956
_diffrn_measurement_device_type 'Bruker SMART CCD area detector'
_diffrn_measurement_method '\f and \w scans'
_diffrn_radiation_monochromator graphite
_diffrn_radiation_source 'fine-focus sealed tube'
_diffrn_radiation_type MoK\a
_diffrn_radiation_wavelength 0.71073
_diffrn_reflns_av_R_equivalents 0.0487
_diffrn_reflns_av_sigmaI/netI 0.0646
_diffrn_reflns_limit_h_max 9
_diffrn_reflns_limit_h_min -9
_diffrn_reflns_limit_k_max 20
_diffrn_reflns_limit_k_min -18
_diffrn_reflns_limit_l_max 20
_diffrn_reflns_limit_l_min -20
_diffrn_reflns_number 14333
_diffrn_reflns_theta_full 30.67
_diffrn_reflns_theta_max 30.67
_diffrn_reflns_theta_min 2.05
_exptl_absorpt_coefficient_mu 1.198
_exptl_absorpt_correction_T_max 0.9537
_exptl_absorpt_correction_T_min 0.8696
_exptl_absorpt_correction_type multi-scan
_exptl_absorpt_process_details '(SADABS; Sheldrick, 1996)'
_exptl_crystal_colour colorless
_exptl_crystal_density_diffrn 1.691
_exptl_crystal_density_method 'not measured'
_exptl_crystal_description 'Plate like'
_exptl_crystal_F_000 688
_exptl_crystal_size_max 0.12
_exptl_crystal_size_mid 0.12
_exptl_crystal_size_min 0.04
_refine_diff_density_max 1.662
_refine_diff_density_min -1.604
_refine_diff_density_rms 0.155
_refine_ls_abs_structure_details 'Flack H D (1983), Acta Cryst. A39, 876-881'
_refine_ls_abs_structure_Flack 0.00(1)
_refine_ls_extinction_coef 0.0043(9)
_refine_ls_extinction_expression Fc^*^=kFc[1+0.001xFc^2^\l^3^/sin(2\q)]^-1/4^
_refine_ls_extinction_method SHELXL
_refine_ls_goodness_of_fit_ref 1.045
_refine_ls_hydrogen_treatment constr
_refine_ls_matrix_type full
_refine_ls_number_parameters 311
_refine_ls_number_reflns 7626
_refine_ls_number_restraints 19
_refine_ls_restrained_S_all 1.061
_refine_ls_R_factor_all 0.0689
_refine_ls_R_factor_gt 0.0630
_refine_ls_shift/su_max 0.001
_refine_ls_shift/su_mean 0.000
_refine_ls_structure_factor_coef Fsqd
_refine_ls_weighting_details 'calc w=1/[\s^2^(Fo^2^)+(0.0501P)^2^+6.0399P] where P=(Fo^2^+2Fc^2^)/3'
_refine_ls_weighting_scheme calc
_refine_ls_wR_factor_gt 0.1632
_refine_ls_wR_factor_ref 0.1687
_reflns_number_gt 6881
_reflns_number_total 7626
_reflns_threshold_expression >2sigma(I)
_cod_data_source_file b908995k.txt
_cod_data_source_block Compound(1)
_cod_depositor_comments
;
The following automatic conversions were performed:

'_symmetry_cell_setting' value 'Monoclinic' changed to 'monoclinic'
according to /home/saulius/struct/CIF-dictionaries/cif_core.dic
dictionary named 'cif_core.dic' version 2.4.2 from 2011-04-26.

Automatic conversion script
Id: cif_fix_values 1891 2012-01-12 08:04:46Z andrius 
;
_cod_original_sg_symbol_H-M P21
_cod_database_code 7024049

loop_
_symmetry_equiv_pos_as_xyz
'x, y, z'
'-x, y+1/2, -z'

loop_
_atom_site_label
_atom_site_type_symbol
_atom_site_fract_x
_atom_site_fract_y
_atom_site_fract_z
_atom_site_U_iso_or_equiv
_atom_site_adp_type
_atom_site_occupancy
_atom_site_symmetry_multiplicity
_atom_site_calc_flag
_atom_site_refinement_flags
_atom_site_disorder_assembly
_atom_site_disorder_group
Cd1 Cd 0.66254(5) 0.59483(5) 0.00000(3) 0.02943(12) Uani 1 1 d D . .
Na1 Na 0.7461(7) 0.8431(3) 0.4935(3) 0.0451(10) Uani 1 1 d . . .
Na2 Na 0.2514(7) 0.8435(3) 0.5055(2) 0.0419(9) Uani 1 1 d . . .
N1 N 0.4232(14) 0.7027(7) 0.0014(7) 0.052(2) Uani 1 1 d D A .
N2 N 0.4184(9) 0.4845(5) -0.0004(6) 0.0371(19) Uani 1 1 d D A .
O1 O 0.6349(7) 0.5924(9) -0.3353(3) 0.0522(13) Uani 1 1 d . A .
O6 O 0.9698(8) 0.5876(8) 0.3354(3) 0.0485(14) Uani 1 1 d . A .
O7 O 0.9963(13) 0.7272(6) 0.4934(6) 0.0480(19) Uani 1 1 d . . .
O8 O 1.0042(14) 0.9584(6) 0.5142(6) 0.0462(18) Uani 1 1 d . . .
O9 O 0.5023(12) 0.7258(6) 0.5096(6) 0.0488(19) Uani 1 1 d . . .
O10 O 0.4895(14) 0.9575(6) 0.4889(5) 0.0467(19) Uani 1 1 d . . .
O11 O 0.825(3) 0.8534(14) 0.6704(7) 0.115(6) Uani 1 1 d . . .
O12 O 0.6145(17) 0.8427(8) 0.3182(5) 0.076(3) Uani 1 1 d . . .
O13 O 0.2891(16) 0.8454(10) 0.6773(7) 0.083(3) Uani 1 1 d . . .
O14 O 0.163(2) 0.8550(13) 0.3360(7) 0.091(4) Uani 1 1 d . . .
C1 C 0.3608(13) 0.7669(8) -0.0625(6) 0.051(2) Uani 1 1 d . . .
H1 H 0.4340 0.7782 -0.1075 0.061 Uiso 1 1 calc R A .
C2 C 0.3304(16) 0.7000(8) 0.0820(8) 0.059(2) Uani 1 1 d . . .
H2 H 0.3811 0.6618 0.1349 0.071 Uiso 1 1 calc R A .
C3 C 0.4222(12) 0.4258(8) 0.0623(6) 0.050(2) Uani 1 1 d . . .
H3 H 0.5396 0.4177 0.1089 0.060 Uiso 1 1 calc R A .
C4 C 0.2627(13) 0.3713(7) 0.0680(6) 0.050(2) Uani 1 1 d . A .
H4 H 0.2753 0.3308 0.1201 0.060 Uiso 1 1 calc R . .
C5 C 0.0878(13) 0.3735(6) 0.0016(5) 0.0284(16) Uani 1 1 d . . .
C6 C 0.0865(13) 0.4339(8) -0.0767(7) 0.059(3) Uani 1 1 d . A .
H6 H -0.0257 0.4363 -0.1272 0.070 Uiso 1 1 calc R . .
C7 C 0.2471(15) 0.4894(9) -0.0802(7) 0.060(3) Uani 1 1 d . . .
H7 H 0.2451 0.5288 -0.1323 0.072 Uiso 1 1 calc R A .
C8 C -0.0884(14) 0.3154(7) 0.0018(6) 0.0330(18) Uani 1 1 d . . .
C9 C 0.1634(12) 0.7562(8) 0.0779(7) 0.054(2) Uani 1 1 d . . .
H9 H 0.1011 0.7546 0.1283 0.064 Uiso 1 1 calc R . .
C10 C 0.1922(14) 0.8199(7) -0.0682(6) 0.0488(19) Uani 1 1 d . . .
H10 H 0.1494 0.8601 -0.1203 0.059 Uiso 1 1 calc R . .
S3 S 0.5687(2) 0.5942(2) -0.24673(9) 0.0368(3) Uani 1 1 d D . .
S4 S 0.8174(2) 0.5939(2) 0.24668(9) 0.0386(3) Uani 1 1 d D . .
S1A S 0.7752(4) 0.5380(2) -0.14124(19) 0.0349(6) Uiso 0.70 1 d PD A 1
S1B S 0.8026(7) 0.6335(4) -0.1397(3) 0.0225(9) Uiso 0.30 1 d PD A 1
O2A O 0.586(4) 0.4896(7) -0.2383(19) 0.056(6) Uiso 0.30 1 d PD A 1
O2B O 0.5395(17) 0.6968(6) -0.2243(8) 0.055(2) Uiso 0.70 1 d PD A 1
O3A O 0.3794(17) 0.6269(13) -0.2414(13) 0.031(4) Uiso 0.30 1 d PD A 1
O3B O 0.3813(13) 0.5491(8) -0.2516(9) 0.059(3) Uiso 0.70 1 d PD A 1
S2A S 0.9295(5) 0.5386(2) 0.1414(2) 0.0418(7) Uiso 0.70 1 d PD A 2
S2B S 0.9193(8) 0.6361(4) 0.1399(3) 0.0234(10) Uiso 0.30 1 d PD A 2
O5A O 0.834(3) 0.4898(7) 0.2363(15) 0.043(4) Uiso 0.30 1 d PD A 2
O5B O 0.7635(17) 0.6963(6) 0.2249(8) 0.057(2) Uiso 0.70 1 d PD A 2
O4A O 0.6151(15) 0.6216(12) 0.2417(13) 0.034(4) Uiso 0.30 1 d PD A 2
O4B O 0.6392(12) 0.5471(7) 0.2509(7) 0.048(2) Uiso 0.70 1 d PD A 2
O100 O 0.0156(8) 0.5910(9) 0.6348(4) 0.0545(13) Uani 1 1 d . B 2
O200 O 0.3825(9) 0.5939(9) 0.3656(4) 0.0607(17) Uani 1 1 d . C 2

loop_
_atom_site_aniso_label
_atom_site_aniso_U_11
_atom_site_aniso_U_22
_atom_site_aniso_U_33
_atom_site_aniso_U_23
_atom_site_aniso_U_13
_atom_site_aniso_U_12
Cd1 0.02680(17) 0.0315(2) 0.02990(18) -0.0011(2) 0.00666(12) 0.0014(3)
Na1 0.038(2) 0.037(2) 0.057(2) 0.002(2) 0.0044(18) -0.0044(16)
Na2 0.043(2) 0.040(2) 0.046(2) -0.0009(19) 0.0182(17) 0.0077(17)
N1 0.059(6) 0.043(5) 0.065(6) -0.002(4) 0.037(5) -0.007(4)
N2 0.014(3) 0.021(3) 0.071(5) -0.001(3) 0.000(3) -0.010(2)
O1 0.049(2) 0.074(4) 0.033(2) 0.016(4) 0.0097(18) 0.007(5)
O6 0.049(2) 0.062(4) 0.031(2) -0.009(3) 0.0039(18) -0.016(4)
O7 0.049(5) 0.039(4) 0.054(4) 0.003(3) 0.008(4) -0.007(3)
O8 0.059(5) 0.032(4) 0.051(4) -0.006(3) 0.019(4) 0.006(3)
O9 0.045(4) 0.038(4) 0.063(5) -0.006(3) 0.012(4) 0.006(3)
O10 0.066(5) 0.027(3) 0.045(4) 0.012(3) 0.007(4) -0.005(3)
O11 0.179(16) 0.105(10) 0.050(5) -0.024(6) 0.009(7) -0.015(10)
O12 0.111(8) 0.071(5) 0.040(3) -0.006(4) 0.005(4) -0.003(6)
O13 0.082(6) 0.091(6) 0.060(5) 0.013(5) -0.016(4) 0.005(6)
O14 0.101(9) 0.109(9) 0.059(5) 0.003(6) 0.013(6) -0.006(7)
C1 0.045(4) 0.069(6) 0.043(4) 0.013(4) 0.020(3) -0.002(4)
C2 0.066(6) 0.063(6) 0.059(5) 0.017(5) 0.033(5) 0.009(5)
C3 0.031(3) 0.068(6) 0.046(4) -0.001(4) 0.002(3) -0.016(4)
C4 0.049(4) 0.051(5) 0.047(4) 0.011(3) 0.006(3) -0.022(4)
C5 0.028(4) 0.015(3) 0.036(4) 0.002(2) -0.003(3) -0.003(3)
C6 0.038(4) 0.075(7) 0.056(5) 0.018(5) -0.001(4) -0.028(4)
C7 0.049(5) 0.081(7) 0.047(4) 0.012(4) 0.003(4) -0.030(5)
C8 0.033(5) 0.030(4) 0.041(5) 0.000(3) 0.019(4) -0.001(3)
C9 0.037(4) 0.076(7) 0.055(5) 0.021(4) 0.024(3) 0.009(4)
C10 0.050(4) 0.055(5) 0.047(4) 0.013(4) 0.022(4) 0.001(4)
S3 0.0339(6) 0.0483(8) 0.0260(5) -0.0050(11) 0.0029(4) -0.0121(12)
S4 0.0395(7) 0.0513(9) 0.0254(5) 0.0003(11) 0.0088(5) 0.0185(12)
O100 0.043(2) 0.064(4) 0.053(3) 0.002(5) 0.004(2) 0.002(5)
O200 0.054(3) 0.083(5) 0.047(3) 0.008(5) 0.016(2) -0.035(5)

loop_
_atom_type_symbol
_atom_type_description
_atom_type_scat_dispersion_real
_atom_type_scat_dispersion_imag
_atom_type_scat_source
C C 0.0033 0.0016 'International Tables Vol C Tables 4.2.6.8 and 6.1.1.4'
H H 0.0000 0.0000 'International Tables Vol C Tables 4.2.6.8 and 6.1.1.4'
N N 0.0061 0.0033 'International Tables Vol C Tables 4.2.6.8 and 6.1.1.4'
O O 0.0106 0.0060 'International Tables Vol C Tables 4.2.6.8 and 6.1.1.4'
S S 0.1246 0.1234 'International Tables Vol C Tables 4.2.6.8 and 6.1.1.4'
Cd Cd -0.8075 1.2024 'International Tables Vol C Tables 4.2.6.8 and 6.1.1.4'
Na Na 0.0362 0.0249 'International Tables Vol C Tables 4.2.6.8 and 6.1.1.4'

loop_
_geom_angle_atom_site_label_1
_geom_angle_atom_site_label_2
_geom_angle_atom_site_label_3
_geom_angle
_geom_angle_site_symmetry_1
_geom_angle_site_symmetry_3
N1 Cd1 N2 84.9(2) . .
N1 Cd1 S2B 103.2(3) . .
N2 Cd1 S2B 124.2(2) . .
N1 Cd1 S1A 127.3(3) . .
N2 Cd1 S1A 99.1(2) . .
S2B Cd1 S1A 116.20(15) . .
N1 Cd1 S1B 107.0(3) . .
N2 Cd1 S1B 125.3(2) . .
S2B Cd1 S1B 105.13(16) . .
S1A Cd1 S1B 31.78(14) . .
N1 Cd1 S2A 127.2(3) . .
N2 Cd1 S2A 100.8(2) . .
S2B Cd1 S2A 32.33(14) . .
S1A Cd1 S2A 103.80(10) . .
S1B Cd1 S2A 111.10(13) . .
O8 Na1 O7 86.6(3) . .
O8 Na1 O10 94.4(3) . .
O7 Na1 O10 178.2(3) . .
O8 Na1 O9 167.8(3) . .
O7 Na1 O9 93.4(3) . .
O10 Na1 O9 85.9(3) . .
O8 Na1 O12 102.2(4) . .
O7 Na1 O12 95.1(4) . .
O10 Na1 O12 83.3(4) . .
O9 Na1 O12 90.0(4) . .
O8 Na1 O11 81.9(5) . .
O7 Na1 O11 93.5(5) . .
O10 Na1 O11 88.1(5) . .
O9 Na1 O11 85.9(5) . .
O12 Na1 O11 170.7(6) . .
O8 Na1 Na2 43.3(2) . 1_655
O7 Na1 Na2 43.4(2) . 1_655
O10 Na1 Na2 137.5(2) . 1_655
O9 Na1 Na2 136.0(2) . 1_655
O12 Na1 Na2 99.9(3) . 1_655
O11 Na1 Na2 88.8(5) . 1_655
O8 Na1 Na2 135.6(2) . .
O7 Na1 Na2 136.8(2) . .
O10 Na1 Na2 42.5(2) . .
O9 Na1 Na2 43.4(2) . .
O12 Na1 Na2 85.6(3) . .
O11 Na1 Na2 85.7(5) . .
Na2 Na1 Na2 174.50(13) 1_655 .
O10 Na2 O14 82.1(4) . .
O10 Na2 O8 94.3(3) . 1_455
O14 Na2 O8 89.8(5) . 1_455
O10 Na2 O7 170.3(3) . 1_455
O14 Na2 O7 88.2(5) . 1_455
O8 Na2 O7 86.5(4) 1_455 1_455
O10 Na2 O9 87.1(4) . .
O14 Na2 O9 94.5(5) . .
O8 Na2 O9 175.6(3) 1_455 .
O7 Na2 O9 92.8(3) 1_455 .
O10 Na2 O13 101.0(4) . .
O14 Na2 O13 170.3(5) . .
O8 Na2 O13 80.8(4) 1_455 .
O7 Na2 O13 88.7(4) 1_455 .
O9 Na2 O13 94.8(4) . .
O10 Na2 Na1 136.2(3) . 1_455
O14 Na2 Na1 86.7(4) . 1_455
O8 Na2 Na1 43.3(2) 1_455 1_455
O7 Na2 Na1 43.3(2) 1_455 1_455
O9 Na2 Na1 136.1(3) . 1_455
O13 Na2 Na1 84.8(3) . 1_455
O10 Na2 Na1 43.2(2) . .
O14 Na2 Na1 87.8(4) . .
O8 Na2 Na1 137.3(3) 1_455 .
O7 Na2 Na1 135.9(3) 1_455 .
O9 Na2 Na1 43.9(2) . .
O13 Na2 Na1 100.7(3) . .
Na1 Na2 Na1 174.50(13) 1_455 .
C1 N1 C2 116.5(8) . .
C1 N1 Cd1 126.2(7) . .
C2 N1 Cd1 117.4(7) . .
C3 N2 C7 119.0(6) . .
C3 N2 Cd1 125.0(6) . .
C7 N2 Cd1 115.9(6) . .
Na1 O7 Na2 93.3(3) . 1_655
Na1 O8 Na2 93.5(3) . 1_655
Na2 O9 Na1 92.7(3) . .
Na2 O10 Na1 94.3(3) . .
N1 C1 C10 124.1(8) . .
N1 C1 H1 117.9 . .
C10 C1 H1 117.9 . .
C9 C2 N1 118.5(9) . .
C9 C2 H2 120.7 . .
N1 C2 H2 120.7 . .
N2 C3 C4 123.6(8) . .
N2 C3 H3 118.2 . .
C4 C3 H3 118.2 . .
C5 C4 C3 123.4(8) . .
C5 C4 H4 118.3 . .
C3 C4 H4 118.3 . .
C4 C5 C6 114.0(8) . .
C4 C5 C8 126.4(6) . .
C6 C5 C8 119.6(6) . .
C7 C6 C5 121.7(8) . .
C7 C6 H6 119.1 . .
C5 C6 H6 119.1 . .
C6 C7 N2 117.8(8) . .
C6 C7 H7 121.1 . .
N2 C7 H7 121.1 . .
C10 C8 C9 116.8(9) 2_545 2_545
C10 C8 C5 124.9(7) 2_545 .
C9 C8 C5 118.1(6) 2_545 .
C2 C9 C8 120.7(8) . 2
C2 C9 H9 119.7 . .
C8 C9 H9 119.7 2 .
C8 C10 C1 122.3(8) 2 .
C8 C10 H10 118.8 2 .
C1 C10 H10 118.8 . .
O3A S3 O3B 45.8(8) . .
O3A S3 O1 123.3(8) . .
O3B S3 O1 115.2(6) . .
O3A S3 O2A 112.2(13) . .
O3B S3 O2A 67.5(11) . .
O1 S3 O2A 91.0(12) . .
O3A S3 O2B 60.0(9) . .
O3B S3 O2B 105.6(7) . .
O1 S3 O2B 106.9(7) . .
O2A S3 O2B 161.9(11) . .
O3A S3 S1A 127.0(8) . .
O3B S3 S1A 109.9(5) . .
O1 S3 S1A 109.6(3) . .
O2A S3 S1A 60.7(10) . .
O2B S3 S1A 109.3(4) . .
O3A S3 S1B 117.2(8) . .
O3B S3 S1B 135.3(5) . .
O1 S3 S1B 107.5(3) . .
O2A S3 S1B 100.1(10) . .
O2B S3 S1B 72.5(5) . .
S1A S3 S1B 39.67(18) . .
O4B S4 O4A 43.7(8) . .
O4B S4 O6 113.3(5) . .
O4A S4 O6 123.8(8) . .
O4B S4 O5A 68.5(10) . .
O4A S4 O5A 111.1(11) . .
O6 S4 O5A 88.2(9) . .
O4B S4 O5B 106.2(6) . .
O4A S4 O5B 62.6(8) . .
O6 S4 O5B 109.5(6) . .
O5A S4 O5B 161.9(9) . .
O4B S4 S2B 132.1(4) . .
O4A S4 S2B 114.7(7) . .
O6 S4 S2B 112.6(3) . .
O5A S4 S2B 100.0(8) . .
O5B S4 S2B 70.1(5) . .
O4B S4 S2A 110.6(5) . .
O4A S4 S2A 128.0(7) . .
O6 S4 S2A 107.5(3) . .
O5A S4 S2A 59.3(8) . .
O5B S4 S2A 109.7(4) . .
S2B S4 S2A 40.77(17) . .
S1B S1A O2A 117.5(5) . .
S1B S1A S3 71.9(3) . .
O2A S1A S3 45.9(4) . .
S1B S1A Cd1 74.8(3) . .
O2A S1A Cd1 116.0(9) . .
S3 S1A Cd1 100.42(12) . .
S1A S1B S3 68.4(3) . .
S1A S1B O2B 107.9(4) . .
S3 S1B O2B 42.4(2) . .
S1A S1B Cd1 73.5(3) . .
S3 S1B Cd1 98.65(19) . .
O2B S1B Cd1 95.8(4) . .
S3 O2A O3B 54.9(7) . .
S3 O2A S1A 73.5(8) . .
O3B O2A S1A 110.5(11) . .
O3A O2B S3 56.8(5) . .
O3A O2B S1B 109.1(8) . .
S3 O2B S1B 65.0(4) . .
O3B O3A S3 68.2(7) . .
O3B O3A O2B 131.0(10) . .
S3 O3A O2B 63.2(6) . .
O3A O3B S3 66.1(7) . .
O3A O3B O2A 122.3(11) . .
S3 O3B O2A 57.6(7) . .
S2B S2A O5A 111.6(5) . .
S2B S2A S4 66.2(3) . .
O5A S2A S4 45.4(3) . .
S2B S2A Cd1 69.4(3) . .
O5A S2A Cd1 113.3(7) . .
S4 S2A Cd1 97.89(14) . .
S2A S2B S4 73.0(3) . .
S2A S2B O5B 116.5(5) . .
S4 S2B O5B 44.9(3) . .
S2A S2B Cd1 78.3(3) . .
S4 S2B Cd1 104.2(2) . .
O5B S2B Cd1 102.0(4) . .
S4 O5A O4B 53.9(6) . .
S4 O5A S2A 75.4(7) . .
O4B O5A S2A 112.3(9) . .
S4 O5B O4A 56.8(5) . .
S4 O5B S2B 64.9(4) . .
O4A O5B S2B 106.8(8) . .
O4B O4A S4 66.8(7) . .
O4B O4A O5B 127.1(10) . .
S4 O4A O5B 60.6(6) . .
O4A O4B S4 69.5(7) . .
O4A O4B O5A 125.6(11) . .
S4 O4B O5A 57.6(6) . .

loop_
_geom_bond_atom_site_label_1
_geom_bond_atom_site_label_2
_geom_bond_distance
_geom_bond_site_symmetry_2
Cd1 N1 2.263(7) .
Cd1 N2 2.307(5) .
Cd1 S2B 2.416(5) .
Cd1 S1A 2.480(3) .
Cd1 S1B 2.496(5) .
Cd1 S2A 2.527(3) .
Na1 O8 2.391(10) .
Na1 O7 2.393(10) .
Na1 O10 2.399(10) .
Na1 O9 2.425(10) .
Na1 O12 2.462(8) .
Na1 O11 2.471(11) .
Na1 Na2 3.483(4) 1_655
Na1 Na2 3.492(4) .
Na2 O10 2.366(9) .
Na2 O14 2.368(11) .
Na2 O8 2.392(9) 1_455
Na2 O7 2.396(10) 1_455
Na2 O9 2.403(9) .
Na2 O13 2.417(10) .
Na2 Na1 3.483(4) 1_455
N1 C1 1.289(13) .
N1 C2 1.456(12) .
N2 C3 1.220(13) .
N2 C7 1.442(12) .
O1 S3 1.456(5) .
O6 S4 1.450(5) .
O7 Na2 2.396(10) 1_655
O8 Na2 2.392(9) 1_655
C1 C10 1.379(13) .
C1 H1 0.9300 .
C2 C9 1.398(14) .
C2 H2 0.9300 .
C3 C4 1.371(11) .
C3 H3 0.9300 .
C4 C5 1.353(11) .
C4 H4 0.9300 .
C5 C6 1.410(12) .
C5 C8 1.477(7) .
C6 C7 1.378(11) .
C6 H6 0.9300 .
C7 H7 0.9300 .
C8 C10 1.330(11) 2_545
C8 C9 1.413(13) 2_545
C9 C8 1.413(13) 2
C9 H9 0.9300 .
C10 C8 1.330(11) 2
C10 H10 0.9300 .
S3 O3A 1.417(9) .
S3 O3B 1.439(8) .
S3 O2A 1.485(10) .
S3 O2B 1.510(8) .
S3 S1A 1.984(3) .
S3 S1B 2.028(5) .
S4 O4B 1.421(7) .
S4 O4A 1.448(9) .
S4 O5A 1.486(9) .
S4 O5B 1.508(8) .
S4 S2B 1.934(5) .
S4 S2A 2.021(4) .
S1A S1B 1.362(6) .
S1A O2A 1.80(3) .
S1B O2B 2.135(12) .
O2A O3B 1.63(3) .
O2B O3A 1.47(2) .
O3A O3B 1.111(18) .
S2A S2B 1.380(6) .
S2A O5A 1.79(2) .
S2B O5B 2.008(12) .
O5A O4B 1.64(2) .
O5B O4A 1.538(19) .
O4A O4B 1.068(19) .
